data_7222303
loop_
_publ_author_name
'Kwit, Marcin'
'Rychlewska, Urszula'
'Prusinowska, Natalia'
'Bendzi\'nska-Berus, Wioletta'
'War\.zajtis, Beata'
'Gajewy, Jadwiga'
'Szymkowiak, Joanna'
'Jelecki, Maciej'

_publ_section_title
;
 Double helicity induction in chiral bis(triphenylacetamides)
;
_journal_name_full 'RSC Adv.'
_journal_paper_doi 10.1039/C5RA15554A
_journal_year 2015
_chemical_absolute_configuration rmad
_chemical_formula_moiety 'C46 H42 N2 O2, C H2 Cl2'
_chemical_formula_sum 'C47 H44 Cl2 N2 O2'
_chemical_formula_weight 739.74
_chemical_name_systematic
; 
 ? 
;
_space_group_IT_number 4
_symmetry_cell_setting monoclinic
_symmetry_space_group_name_Hall 'P 2yb'
_symmetry_space_group_name_H-M 'P 1 21 1'
_atom_sites_solution_hydrogens geom
_atom_sites_solution_primary direct
_atom_sites_solution_secondary difmap
_audit_creation_method SHELXL-97
_audit_update_record
;
2015-07-23 deposited with the CCDC.
2015-09-25 downloaded from the CCDC.
;
_cell_angle_alpha 90.00
_cell_angle_beta 94.859(2)
_cell_angle_gamma 90.00
_cell_formula_units_Z 2
_cell_length_a 9.0299(2)
_cell_length_b 10.5552(2)
_cell_length_c 20.7459(3)
_cell_measurement_reflns_used 18235
_cell_measurement_temperature 130(2)
_cell_measurement_theta_max 76.2945
_cell_measurement_theta_min 4.1849
_cell_volume 1970.24(6)
_computing_cell_refinement
;
CrysAlisPro, Agilent Technologies (2013)
;
_computing_data_collection
;
CrysAlisPro, Agilent Technologies (2013)
;
_computing_data_reduction
;
CrysAlisPro, Agilent Technologies (2013)
;
_computing_molecular_graphics
;
Mercury (Bruno, et al. 2002)
;
_computing_publication_material 'SHELXL-97 (Sheldrick, 2008)'
_computing_structure_refinement 'SHELXL-97 (Sheldrick, 2008)'
_computing_structure_solution 'SHELXS-86 (Sheldrick, 2008)'
_diffrn_ambient_temperature 130(2)
_diffrn_detector_area_resol_mean 10.5357
_diffrn_measured_fraction_theta_full 0.999
_diffrn_measured_fraction_theta_max 0.999
_diffrn_measurement_device_type 'SuperNova, Atlas'
_diffrn_measurement_method '\w scans'
_diffrn_radiation_monochromator mirror
_diffrn_radiation_source 'SuperNova (Cu) X-ray Source'
_diffrn_radiation_type CuK\a
_diffrn_radiation_wavelength 1.54178
_diffrn_reflns_av_R_equivalents 0.0129
_diffrn_reflns_av_sigmaI/netI 0.0129
_diffrn_reflns_limit_h_max 10
_diffrn_reflns_limit_h_min -10
_diffrn_reflns_limit_k_max 12
_diffrn_reflns_limit_k_min -11
_diffrn_reflns_limit_l_max 24
_diffrn_reflns_limit_l_min -23
_diffrn_reflns_number 20573
_diffrn_reflns_theta_full 66.57
_diffrn_reflns_theta_max 66.57
_diffrn_reflns_theta_min 4.70
_diffrn_standards_decay_% 0
_diffrn_standards_interval_count 50
_diffrn_standards_number 2
_exptl_absorpt_coefficient_mu 1.796
_exptl_absorpt_correction_T_max 1.00000
_exptl_absorpt_correction_T_min 0.79067
_exptl_absorpt_correction_type multi-scan
_exptl_absorpt_process_details
;
CrysAlisPro (Empirical absorption correction using spherical harmonics,
 implemented in SCALE3 ABSPACK scaling algorithm, Agilent Technologies 2013)
;
_exptl_crystal_colour colourless
_exptl_crystal_density_diffrn 1.247
_exptl_crystal_density_method 'not measured'
_exptl_crystal_description plate
_exptl_crystal_F_000 780
_exptl_crystal_size_max 0.35
_exptl_crystal_size_mid 0.20
_exptl_crystal_size_min 0.08
_refine_diff_density_max 0.453
_refine_diff_density_min -0.400
_refine_diff_density_rms 0.042
_refine_ls_abs_structure_details 'Flack H D (1983), Acta Cryst. A39, 876-881'
_refine_ls_abs_structure_Flack 0.017(12)
_refine_ls_extinction_method none
_refine_ls_goodness_of_fit_ref 1.053
_refine_ls_hydrogen_treatment constr
_refine_ls_matrix_type full
_refine_ls_number_parameters 478
_refine_ls_number_reflns 6844
_refine_ls_number_restraints 2
_refine_ls_restrained_S_all 1.053
_refine_ls_R_factor_all 0.0366
_refine_ls_R_factor_gt 0.0364
_refine_ls_shift/su_max 0.000
_refine_ls_shift/su_mean 0.000
_refine_ls_structure_factor_coef Fsqd
_refine_ls_weighting_details 'calc w=1/[\s^2^(Fo^2^)+(0.0690P)^2^+0.5716P] where P=(Fo^2^+2Fc^2^)/3'
_refine_ls_weighting_scheme calc
_refine_ls_wR_factor_gt 0.1070
_refine_ls_wR_factor_ref 0.1073
_reflns_number_gt 6790
_reflns_number_total 6844
_reflns_threshold_expression >2sigma(I)
_cod_data_source_file c5ra15554a2.cif
_cod_data_source_block 4a
_cod_original_sg_symbol_H-M P21
_cod_database_code 7222303

loop_
_symmetry_equiv_pos_as_xyz
'x, y, z'
'-x, y+1/2, -z'

loop_
_atom_site_label
_atom_site_type_symbol
_atom_site_fract_x
_atom_site_fract_y
_atom_site_fract_z
_atom_site_U_iso_or_equiv
_atom_site_adp_type
_atom_site_occupancy
_atom_site_symmetry_multiplicity
_atom_site_calc_flag
_atom_site_refinement_flags
C3 C 0.4640(2) 0.55612(19) 0.84474(9) 0.0302(4) Uani 1 1 d .
H3 H 0.3645 0.5197 0.8521 0.036 Uiso 1 1 calc R
C1S C 0.0769(3) 0.4038(3) 0.86228(12) 0.0471(6) Uani 1 1 d .
H1S1 H 0.1263 0.4126 0.8217 0.056 Uiso 1 1 calc R
H1S2 H -0.0176 0.3576 0.8522 0.056 Uiso 1 1 calc R
C8 C 0.5847(2) 0.4593(2) 0.86623(10) 0.0349(4) Uani 1 1 d .
H8 H 0.6816 0.4908 0.8524 0.042 Uiso 1 1 calc R
C7 C 0.6012(4) 0.4411(3) 0.93875(13) 0.0591(8) Uani 1 1 d .
H7B H 0.5096 0.4017 0.9526 0.071 Uiso 1 1 calc R
H7A H 0.6848 0.3823 0.9502 0.071 Uiso 1 1 calc R
C6 C 0.6294(4) 0.5639(4) 0.97483(13) 0.0706(9) Uani 1 1 d U
H6B H 0.6369 0.5479 1.0220 0.085 Uiso 1 1 calc R
H6A H 0.7243 0.6014 0.9635 0.085 Uiso 1 1 calc R
C5 C 0.5045(4) 0.6533(3) 0.95704(14) 0.0721(9) Uani 1 1 d U
H5A H 0.5234 0.7342 0.9804 0.087 Uiso 1 1 calc R
H5B H 0.4111 0.6171 0.9708 0.087 Uiso 1 1 calc R
C4 C 0.4860(3) 0.6796(2) 0.88333(13) 0.0485(6) Uani 1 1 d .
H4B H 0.3991 0.7356 0.8733 0.058 Uiso 1 1 calc R
H4A H 0.5753 0.7240 0.8703 0.058 Uiso 1 1 calc R
C1 C 0.3685(2) 0.54236(18) 0.72938(9) 0.0273(4) Uani 1 1 d .
C2 C 0.6496(2) 0.26935(19) 0.80616(9) 0.0291(4) Uani 1 1 d .
C10 C 0.4047(2) 0.57235(18) 0.65807(9) 0.0268(4) Uani 1 1 d .
C21 C 0.5741(2) 0.59191(19) 0.65717(9) 0.0285(4) Uani 1 1 d .
C26 C 0.6354(2) 0.7088(2) 0.64324(10) 0.0315(4) Uani 1 1 d .
H26 H 0.5719 0.7771 0.6295 0.038 Uiso 1 1 calc R
C25 C 0.7883(2) 0.7265(2) 0.64912(12) 0.0403(5) Uani 1 1 d .
H25 H 0.8282 0.8066 0.6389 0.048 Uiso 1 1 calc R
C24 C 0.8826(2) 0.6298(2) 0.66948(13) 0.0452(5) Uani 1 1 d .
H24 H 0.9870 0.6433 0.6744 0.054 Uiso 1 1 calc R
C23 C 0.8237(2) 0.5117(2) 0.68284(13) 0.0448(6) Uani 1 1 d .
H23 H 0.8880 0.4436 0.6961 0.054 Uiso 1 1 calc R
C22 C 0.6713(2) 0.4939(2) 0.67669(11) 0.0368(5) Uani 1 1 d .
H22 H 0.6320 0.4131 0.6860 0.044 Uiso 1 1 calc R
C31 C 0.3448(2) 0.46272(19) 0.61335(9) 0.0292(4) Uani 1 1 d .
C36 C 0.4332(3) 0.3937(2) 0.57435(11) 0.0382(5) Uani 1 1 d .
H36 H 0.5368 0.4103 0.5759 0.046 Uiso 1 1 calc R
C35 C 0.3708(3) 0.3005(2) 0.53308(12) 0.0487(6) Uani 1 1 d .
H35 H 0.4332 0.2531 0.5074 0.058 Uiso 1 1 calc R
C34 C 0.2214(3) 0.2758(2) 0.52861(11) 0.0456(6) Uani 1 1 d .
H34 H 0.1800 0.2125 0.4999 0.055 Uiso 1 1 calc R
C33 C 0.1320(3) 0.3449(2) 0.56666(11) 0.0434(5) Uani 1 1 d .
H33 H 0.0282 0.3287 0.5644 0.052 Uiso 1 1 calc R
C32 C 0.1929(2) 0.4372(2) 0.60789(10) 0.0385(5) Uani 1 1 d .
H32 H 0.1296 0.4845 0.6332 0.046 Uiso 1 1 calc R
C11 C 0.3188(2) 0.69336(19) 0.63611(9) 0.0277(4) Uani 1 1 d .
C16 C 0.3059(2) 0.7231(2) 0.57022(10) 0.0328(4) Uani 1 1 d .
H16 H 0.3488 0.6681 0.5407 0.039 Uiso 1 1 calc R
C15 C 0.2324(2) 0.8303(2) 0.54708(10) 0.0382(5) Uani 1 1 d .
H15 H 0.2261 0.8489 0.5021 0.046 Uiso 1 1 calc R
C14 C 0.1675(2) 0.9112(2) 0.58928(12) 0.0406(5) Uani 1 1 d .
H14 H 0.1157 0.9847 0.5734 0.049 Uiso 1 1 calc R
C13 C 0.1791(2) 0.8837(2) 0.65454(11) 0.0384(5) Uani 1 1 d .
H13 H 0.1350 0.9385 0.6837 0.046 Uiso 1 1 calc R
C12 C 0.2551(2) 0.7761(2) 0.67793(10) 0.0314(4) Uani 1 1 d .
H12 H 0.2634 0.7591 0.7231 0.038 Uiso 1 1 calc R
C20 C 0.6015(2) 0.13463(18) 0.77949(9) 0.0272(4) Uani 1 1 d .
C61 C 0.4347(2) 0.11228(18) 0.78516(9) 0.0272(4) Uani 1 1 d .
C66 C 0.3827(2) 0.02048(19) 0.82634(10) 0.0313(4) Uani 1 1 d .
H66 H 0.4515 -0.0327 0.8507 0.038 Uiso 1 1 calc R
C65 C 0.2310(2) 0.0066(2) 0.83189(11) 0.0364(5) Uani 1 1 d .
H65 H 0.1973 -0.0565 0.8599 0.044 Uiso 1 1 calc R
C64 C 0.1290(2) 0.0830(2) 0.79737(11) 0.0378(5) Uani 1 1 d .
H64 H 0.0258 0.0736 0.8019 0.045 Uiso 1 1 calc R
C63 C 0.1787(2) 0.1740(2) 0.75596(11) 0.0348(4) Uani 1 1 d .
H63 H 0.1092 0.2268 0.7318 0.042 Uiso 1 1 calc R
C62 C 0.3295(2) 0.18806(19) 0.74983(10) 0.0312(4) Uani 1 1 d .
H62 H 0.3622 0.2503 0.7211 0.037 Uiso 1 1 calc R
C51 C 0.6405(2) 0.12127(18) 0.70834(10) 0.0284(4) Uani 1 1 d .
C56 C 0.5439(2) 0.0644(2) 0.66073(10) 0.0331(4) Uani 1 1 d .
H56 H 0.4456 0.0439 0.6702 0.040 Uiso 1 1 calc R
C55 C 0.5884(2) 0.0374(2) 0.60014(10) 0.0382(5) Uani 1 1 d .
H55 H 0.5203 -0.0009 0.5686 0.046 Uiso 1 1 calc R
C54 C 0.7306(3) 0.0652(2) 0.58488(11) 0.0390(5) Uani 1 1 d .
H54 H 0.7616 0.0449 0.5435 0.047 Uiso 1 1 calc R
C53 C 0.8272(3) 0.1235(2) 0.63118(12) 0.0408(5) Uani 1 1 d .
H53 H 0.9248 0.1449 0.6211 0.049 Uiso 1 1 calc R
C52 C 0.7833(2) 0.1508(2) 0.69190(11) 0.0354(4) Uani 1 1 d .
H52 H 0.8515 0.1904 0.7230 0.043 Uiso 1 1 calc R
C41 C 0.6977(2) 0.0395(2) 0.82119(10) 0.0319(4) Uani 1 1 d .
C46 C 0.7442(2) -0.0735(2) 0.79484(11) 0.0374(5) Uani 1 1 d .
H46 H 0.7168 -0.0925 0.7507 0.045 Uiso 1 1 calc R
C45 C 0.8309(3) -0.1593(2) 0.83287(13) 0.0450(5) Uani 1 1 d .
H45 H 0.8627 -0.2360 0.8144 0.054 Uiso 1 1 calc R
C44 C 0.8707(3) -0.1330(3) 0.89733(13) 0.0503(6) Uani 1 1 d .
H44 H 0.9302 -0.1910 0.9232 0.060 Uiso 1 1 calc R
C43 C 0.8235(3) -0.0224(3) 0.92369(13) 0.0564(7) Uani 1 1 d .
H43 H 0.8499 -0.0043 0.9680 0.068 Uiso 1 1 calc R
C42 C 0.7376(3) 0.0631(3) 0.88604(11) 0.0468(5) Uani 1 1 d .
H42 H 0.7055 0.1392 0.9050 0.056 Uiso 1 1 calc R
N1 N 0.46907(18) 0.58255(19) 0.77621(8) 0.0356(4) Uani 1 1 d .
H1 H 0.5437 0.6284 0.7646 0.043 Uiso 1 1 calc R
N2 N 0.55039(19) 0.33852(17) 0.83369(10) 0.0388(4) Uani 1 1 d .
H2 H 0.4585 0.3103 0.8324 0.047 Uiso 1 1 calc R
O1 O 0.25446(18) 0.48967(16) 0.74123(7) 0.0427(4) Uani 1 1 d .
O2 O 0.77727(17) 0.30486(18) 0.80408(8) 0.0493(4) Uani 1 1 d .
Cl1 Cl 0.19365(8) 0.31548(6) 0.91965(3) 0.05549(17) Uani 1 1 d .
Cl2 Cl 0.03948(11) 0.55455(9) 0.89248(4) 0.0812(3) Uani 1 1 d .

loop_
_atom_site_aniso_label
_atom_site_aniso_U_11
_atom_site_aniso_U_22
_atom_site_aniso_U_33
_atom_site_aniso_U_23
_atom_site_aniso_U_13
_atom_site_aniso_U_12
C3 0.0383(10) 0.0256(10) 0.0276(9) 0.0001(8) 0.0079(7) 0.0001(8)
C1S 0.0419(12) 0.0578(16) 0.0415(12) -0.0077(11) 0.0036(9) -0.0052(11)
C8 0.0397(11) 0.0242(10) 0.0391(11) -0.0010(8) -0.0080(8) -0.0065(8)
C7 0.0751(18) 0.0554(17) 0.0424(13) 0.0148(12) -0.0204(12) -0.0267(14)
C6 0.100(2) 0.080(2) 0.0302(11) -0.0083(13) -0.0035(13) -0.0366(18)
C5 0.100(2) 0.070(2) 0.0521(15) -0.0401(15) 0.0367(15) -0.0362(17)
C4 0.0624(15) 0.0266(11) 0.0594(15) -0.0123(10) 0.0221(12) -0.0066(10)
C1 0.0307(9) 0.0235(9) 0.0286(9) 0.0015(7) 0.0077(7) 0.0027(7)
C2 0.0286(9) 0.0293(10) 0.0284(9) 0.0050(8) -0.0025(7) -0.0046(8)
C10 0.0280(9) 0.0255(10) 0.0277(9) 0.0024(7) 0.0081(7) 0.0008(7)
C21 0.0287(9) 0.0299(10) 0.0277(9) 0.0037(7) 0.0077(7) 0.0032(8)
C26 0.0320(10) 0.0280(10) 0.0348(10) 0.0035(8) 0.0046(8) 0.0026(8)
C25 0.0353(11) 0.0340(12) 0.0523(13) 0.0043(10) 0.0081(9) -0.0044(9)
C24 0.0279(10) 0.0448(14) 0.0642(14) 0.0048(11) 0.0115(10) -0.0003(9)
C23 0.0324(11) 0.0416(13) 0.0616(15) 0.0133(11) 0.0117(10) 0.0107(9)
C22 0.0315(10) 0.0336(11) 0.0467(12) 0.0111(9) 0.0114(8) 0.0039(8)
C31 0.0348(9) 0.0267(10) 0.0272(9) 0.0026(7) 0.0087(7) 0.0005(8)
C36 0.0422(11) 0.0339(12) 0.0402(11) -0.0026(9) 0.0131(9) 0.0042(9)
C35 0.0671(16) 0.0365(13) 0.0445(12) -0.0077(10) 0.0166(11) 0.0082(11)
C34 0.0697(16) 0.0292(11) 0.0380(11) -0.0021(9) 0.0052(11) -0.0100(11)
C33 0.0457(12) 0.0458(14) 0.0389(11) 0.0014(10) 0.0053(9) -0.0119(10)
C32 0.0362(10) 0.0465(13) 0.0336(10) -0.0058(9) 0.0082(8) -0.0022(9)
C11 0.0229(9) 0.0274(10) 0.0330(9) 0.0012(7) 0.0041(7) 0.0000(7)
C16 0.0324(10) 0.0350(11) 0.0313(10) 0.0006(8) 0.0042(8) 0.0034(8)
C15 0.0357(11) 0.0401(12) 0.0380(11) 0.0077(9) -0.0013(8) 0.0037(9)
C14 0.0350(10) 0.0305(11) 0.0551(13) 0.0057(10) -0.0028(9) 0.0073(9)
C13 0.0351(10) 0.0298(11) 0.0509(13) -0.0055(9) 0.0065(9) 0.0057(9)
C12 0.0304(9) 0.0307(10) 0.0333(10) -0.0025(8) 0.0040(7) -0.0002(8)
C20 0.0255(9) 0.0232(9) 0.0326(9) 0.0038(8) 0.0020(7) -0.0014(7)
C61 0.0265(9) 0.0214(9) 0.0340(9) -0.0036(7) 0.0046(7) -0.0021(7)
C66 0.0321(10) 0.0257(10) 0.0364(10) 0.0000(8) 0.0050(8) -0.0012(8)
C65 0.0345(10) 0.0339(11) 0.0426(11) -0.0022(9) 0.0134(9) -0.0091(8)
C64 0.0265(9) 0.0416(12) 0.0463(11) -0.0113(10) 0.0089(8) -0.0053(9)
C63 0.0277(10) 0.0310(11) 0.0448(11) -0.0078(9) -0.0013(8) -0.0006(8)
C62 0.0277(10) 0.0237(9) 0.0418(10) -0.0015(8) 0.0011(8) -0.0014(7)
C51 0.0293(9) 0.0207(9) 0.0353(10) 0.0055(7) 0.0038(7) 0.0013(7)
C56 0.0302(9) 0.0334(11) 0.0357(10) 0.0051(8) 0.0022(8) -0.0011(8)
C55 0.0413(11) 0.0388(12) 0.0339(10) 0.0029(9) -0.0005(8) 0.0017(9)
C54 0.0478(12) 0.0332(11) 0.0373(11) 0.0081(9) 0.0111(9) 0.0073(9)
C53 0.0385(11) 0.0351(12) 0.0513(13) 0.0049(10) 0.0178(10) 0.0007(9)
C52 0.0319(10) 0.0294(11) 0.0456(11) 0.0001(9) 0.0075(9) -0.0024(8)
C41 0.0246(9) 0.0319(11) 0.0396(11) 0.0116(8) 0.0056(8) 0.0005(8)
C46 0.0342(10) 0.0309(11) 0.0464(12) 0.0088(9) -0.0014(9) -0.0023(9)
C45 0.0408(12) 0.0338(12) 0.0602(14) 0.0137(10) 0.0034(10) 0.0051(9)
C44 0.0442(12) 0.0486(15) 0.0570(15) 0.0253(12) -0.0021(10) 0.0096(11)
C43 0.0657(16) 0.0635(18) 0.0386(12) 0.0146(12) -0.0032(11) 0.0141(14)
C42 0.0517(13) 0.0507(14) 0.0385(11) 0.0109(10) 0.0065(10) 0.0124(11)
N1 0.0290(8) 0.0486(11) 0.0295(8) 0.0075(8) 0.0054(6) -0.0049(7)
N2 0.0279(8) 0.0259(9) 0.0615(12) -0.0077(8) -0.0021(8) -0.0044(7)
O1 0.0449(8) 0.0531(10) 0.0316(7) -0.0036(7) 0.0112(6) -0.0198(8)
O2 0.0390(8) 0.0581(11) 0.0522(9) -0.0200(8) 0.0117(7) -0.0221(8)
Cl1 0.0728(4) 0.0476(3) 0.0443(3) -0.0014(3) -0.0055(3) 0.0059(3)
Cl2 0.0979(6) 0.0728(5) 0.0703(5) -0.0119(4) -0.0074(4) 0.0430(5)

loop_
_atom_type_symbol
_atom_type_description
_atom_type_scat_dispersion_real
_atom_type_scat_dispersion_imag
_atom_type_scat_source
C C 0.0181 0.0091 'International Tables Vol C Tables 4.2.6.8 and 6.1.1.4'
H H 0.0000 0.0000 'International Tables Vol C Tables 4.2.6.8 and 6.1.1.4'
N N 0.0311 0.0180 'International Tables Vol C Tables 4.2.6.8 and 6.1.1.4'
O O 0.0492 0.0322 'International Tables Vol C Tables 4.2.6.8 and 6.1.1.4'
Cl Cl 0.3639 0.7018 'International Tables Vol C Tables 4.2.6.8 and 6.1.1.4'

loop_
_geom_angle_atom_site_label_1
_geom_angle_atom_site_label_2
_geom_angle_atom_site_label_3
_geom_angle
N1 C3 C8 109.39(16)
N1 C3 C4 109.52(18)
C8 C3 C4 110.92(18)
N1 C3 H3 109.0
C8 C3 H3 109.0
C4 C3 H3 109.0
Cl2 C1S Cl1 110.91(13)
Cl2 C1S H1S1 109.5
Cl1 C1S H1S1 109.5
Cl2 C1S H1S2 109.5
Cl1 C1S H1S2 109.5
H1S1 C1S H1S2 108.0
N2 C8 C7 110.32(19)
N2 C8 C3 109.20(16)
C7 C8 C3 112.5(2)
N2 C8 H8 108.2
C7 C8 H8 108.2
C3 C8 H8 108.2
C6 C7 C8 112.5(2)
C6 C7 H7B 109.1
C8 C7 H7B 109.1
C6 C7 H7A 109.1
C8 C7 H7A 109.1
H7B C7 H7A 107.8
C5 C6 C7 109.2(2)
C5 C6 H6B 109.8
C7 C6 H6B 109.8
C5 C6 H6A 109.8
C7 C6 H6A 109.8
H6B C6 H6A 108.3
C6 C5 C4 111.9(2)
C6 C5 H5A 109.2
C4 C5 H5A 109.2
C6 C5 H5B 109.2
C4 C5 H5B 109.2
H5A C5 H5B 107.9
C3 C4 C5 111.2(2)
C3 C4 H4B 109.4
C5 C4 H4B 109.4
C3 C4 H4A 109.4
C5 C4 H4A 109.4
H4B C4 H4A 108.0
O1 C1 N1 122.15(17)
O1 C1 C10 121.98(17)
N1 C1 C10 115.83(16)
O2 C2 N2 121.6(2)
O2 C2 C20 119.99(18)
N2 C2 C20 118.31(16)
C11 C10 C21 111.06(15)
C11 C10 C31 107.43(15)
C21 C10 C31 112.83(15)
C11 C10 C1 107.75(14)
C21 C10 C1 108.82(15)
C31 C10 C1 108.81(15)
C26 C21 C22 117.77(18)
C26 C21 C10 122.16(17)
C22 C21 C10 119.79(17)
C25 C26 C21 120.72(19)
C25 C26 H26 119.6
C21 C26 H26 119.6
C24 C25 C26 120.9(2)
C24 C25 H25 119.6
C26 C25 H25 119.6
C25 C24 C23 119.3(2)
C25 C24 H24 120.3
C23 C24 H24 120.3
C22 C23 C24 119.8(2)
C22 C23 H23 120.1
C24 C23 H23 120.1
C23 C22 C21 121.5(2)
C23 C22 H22 119.3
C21 C22 H22 119.3
C36 C31 C32 117.47(19)
C36 C31 C10 123.40(18)
C32 C31 C10 118.96(17)
C31 C36 C35 120.4(2)
C31 C36 H36 119.8
C35 C36 H36 119.8
C34 C35 C36 121.5(2)
C34 C35 H35 119.3
C36 C35 H35 119.3
C35 C34 C33 118.7(2)
C35 C34 H34 120.7
C33 C34 H34 120.7
C32 C33 C34 120.3(2)
C32 C33 H33 119.8
C34 C33 H33 119.8
C33 C32 C31 121.7(2)
C33 C32 H32 119.2
C31 C32 H32 119.2
C12 C11 C16 117.70(18)
C12 C11 C10 124.08(17)
C16 C11 C10 118.21(17)
C15 C16 C11 121.53(19)
C15 C16 H16 119.2
C11 C16 H16 119.2
C16 C15 C14 120.2(2)
C16 C15 H15 119.9
C14 C15 H15 119.9
C13 C14 C15 119.2(2)
C13 C14 H14 120.4
C15 C14 H14 120.4
C14 C13 C12 120.5(2)
C14 C13 H13 119.7
C12 C13 H13 119.7
C11 C12 C13 120.85(19)
C11 C12 H12 119.6
C13 C12 H12 119.6
C61 C20 C41 111.43(15)
C61 C20 C51 111.15(15)
C41 C20 C51 108.15(15)
C61 C20 C2 110.74(15)
C41 C20 C2 105.40(15)
C51 C20 C2 109.79(15)
C66 C61 C62 117.91(17)
C66 C61 C20 122.25(17)
C62 C61 C20 119.80(17)
C65 C66 C61 120.42(19)
C65 C66 H66 119.8
C61 C66 H66 119.8
C64 C65 C66 121.0(2)
C64 C65 H65 119.5
C66 C65 H65 119.5
C65 C64 C63 119.29(18)
C65 C64 H64 120.4
C63 C64 H64 120.4
C62 C63 C64 120.2(2)
C62 C63 H63 119.9
C64 C63 H63 119.9
C63 C62 C61 121.23(19)
C63 C62 H62 119.4
C61 C62 H62 119.4
C56 C51 C52 117.23(19)
C56 C51 C20 122.22(16)
C52 C51 C20 120.00(18)
C55 C56 C51 121.31(19)
C55 C56 H56 119.3
C51 C56 H56 119.3
C54 C55 C56 120.9(2)
C54 C55 H55 119.6
C56 C55 H55 119.6
C55 C54 C53 118.6(2)
C55 C54 H54 120.7
C53 C54 H54 120.7
C52 C53 C54 120.8(2)
C52 C53 H53 119.6
C54 C53 H53 119.6
C53 C52 C51 121.2(2)
C53 C52 H52 119.4
C51 C52 H52 119.4
C42 C41 C46 118.3(2)
C42 C41 C20 120.9(2)
C46 C41 C20 120.77(19)
C41 C46 C45 120.5(2)
C41 C46 H46 119.8
C45 C46 H46 119.8
C44 C45 C46 120.2(2)
C44 C45 H45 119.9
C46 C45 H45 119.9
C43 C44 C45 119.5(2)
C43 C44 H44 120.3
C45 C44 H44 120.3
C44 C43 C42 120.5(3)
C44 C43 H43 119.8
C42 C43 H43 119.8
C41 C42 C43 121.1(3)
C41 C42 H42 119.5
C43 C42 H42 119.5
C1 N1 C3 124.91(17)
C1 N1 H1 117.5
C3 N1 H1 117.5
C2 N2 C8 123.75(18)
C2 N2 H2 118.1
C8 N2 H2 118.1

loop_
_geom_bond_atom_site_label_1
_geom_bond_atom_site_label_2
_geom_bond_distance
C3 N1 1.453(2)
C3 C8 1.533(3)
C3 C4 1.534(3)
C3 H3 1.0000
C1S Cl2 1.753(3)
C1S Cl1 1.784(3)
C1S H1S1 0.9900
C1S H1S2 0.9900
C8 N2 1.464(3)
C8 C7 1.511(3)
C8 H8 1.0000
C7 C6 1.507(4)
C7 H7B 0.9900
C7 H7A 0.9900
C6 C5 1.493(5)
C6 H6B 0.9900
C6 H6A 0.9900
C5 C4 1.549(4)
C5 H5A 0.9900
C5 H5B 0.9900
C4 H4B 0.9900
C4 H4A 0.9900
C1 O1 1.214(2)
C1 N1 1.341(3)
C1 C10 1.574(2)
C2 O2 1.217(2)
C2 N2 1.322(3)
C2 C20 1.573(3)
C10 C11 1.543(3)
C10 C21 1.545(2)
C10 C31 1.552(3)
C21 C26 1.392(3)
C21 C22 1.395(3)
C26 C25 1.389(3)
C26 H26 0.9500
C25 C24 1.373(3)
C25 H25 0.9500
C24 C23 1.392(4)
C24 H24 0.9500
C23 C22 1.384(3)
C23 H23 0.9500
C22 H22 0.9500
C31 C36 1.390(3)
C31 C32 1.393(3)
C36 C35 1.391(3)
C36 H36 0.9500
C35 C34 1.369(4)
C35 H35 0.9500
C34 C33 1.384(4)
C34 H34 0.9500
C33 C32 1.380(3)
C33 H33 0.9500
C32 H32 0.9500
C11 C12 1.390(3)
C11 C16 1.398(3)
C16 C15 1.378(3)
C16 H16 0.9500
C15 C14 1.388(3)
C15 H15 0.9500
C14 C13 1.380(3)
C14 H14 0.9500
C13 C12 1.392(3)
C13 H13 0.9500
C12 H12 0.9500
C20 C61 1.539(2)
C20 C41 1.544(3)
C20 C51 1.552(3)
C61 C66 1.399(3)
C61 C62 1.400(3)
C66 C65 1.392(3)
C66 H66 0.9500
C65 C64 1.379(3)
C65 H65 0.9500
C64 C63 1.388(3)
C64 H64 0.9500
C63 C62 1.386(3)
C63 H63 0.9500
C62 H62 0.9500
C51 C56 1.397(3)
C51 C52 1.397(3)
C56 C55 1.382(3)
C56 H56 0.9500
C55 C54 1.380(3)
C55 H55 0.9500
C54 C53 1.386(4)
C54 H54 0.9500
C53 C52 1.383(3)
C53 H53 0.9500
C52 H52 0.9500
C41 C42 1.386(3)
C41 C46 1.392(3)
C46 C45 1.397(3)
C46 H46 0.9500
C45 C44 1.383(4)
C45 H45 0.9500
C44 C43 1.372(4)
C44 H44 0.9500
C43 C42 1.387(4)
C43 H43 0.9500
C42 H42 0.9500
N1 H1 0.8800
N2 H2 0.8800

loop_
_geom_torsion_atom_site_label_1
_geom_torsion_atom_site_label_2
_geom_torsion_atom_site_label_3
_geom_torsion_atom_site_label_4
_geom_torsion
N1 C3 C8 N2 -65.5(2)
C4 C3 C8 N2 173.63(18)
N1 C3 C8 C7 171.72(18)
C4 C3 C8 C7 50.8(2)
N2 C8 C7 C6 -177.2(2)
C3 C8 C7 C6 -55.0(3)
C8 C7 C6 C5 58.1(3)
C7 C6 C5 C4 -58.4(3)
N1 C3 C4 C5 -171.6(2)
C8 C3 C4 C5 -50.8(3)
C6 C5 C4 C3 56.2(3)
O1 C1 C10 C11 80.3(2)
N1 C1 C10 C11 -97.49(19)
O1 C1 C10 C21 -159.22(19)
N1 C1 C10 C21 23.0(2)
O1 C1 C10 C31 -35.9(2)
N1 C1 C10 C31 146.32(17)
C11 C10 C21 C26 5.0(2)
C31 C10 C21 C26 125.6(2)
C1 C10 C21 C26 -113.5(2)
C11 C10 C21 C22 178.76(18)
C31 C10 C21 C22 -60.6(2)
C1 C10 C21 C22 60.3(2)
C22 C21 C26 C25 -0.4(3)
C10 C21 C26 C25 173.51(18)
C21 C26 C25 C24 -0.7(3)
C26 C25 C24 C23 1.6(4)
C25 C24 C23 C22 -1.3(4)
C24 C23 C22 C21 0.1(4)
C26 C21 C22 C23 0.7(3)
C10 C21 C22 C23 -173.4(2)
C11 C10 C31 C36 119.8(2)
C21 C10 C31 C36 -2.9(3)
C1 C10 C31 C36 -123.8(2)
C11 C10 C31 C32 -55.3(2)
C21 C10 C31 C32 -177.99(18)
C1 C10 C31 C32 61.1(2)
C32 C31 C36 C35 -1.8(3)
C10 C31 C36 C35 -176.9(2)
C31 C36 C35 C34 1.3(4)
C36 C35 C34 C33 -0.6(4)
C35 C34 C33 C32 0.4(4)
C34 C33 C32 C31 -0.9(4)
C36 C31 C32 C33 1.6(3)
C10 C31 C32 C33 177.0(2)
C21 C10 C11 C12 -103.8(2)
C31 C10 C11 C12 132.35(19)
C1 C10 C11 C12 15.3(2)
C21 C10 C11 C16 75.1(2)
C31 C10 C11 C16 -48.7(2)
C1 C10 C11 C16 -165.79(17)
C12 C11 C16 C15 -0.2(3)
C10 C11 C16 C15 -179.22(18)
C11 C16 C15 C14 -0.7(3)
C16 C15 C14 C13 0.8(3)
C15 C14 C13 C12 0.0(3)
C16 C11 C12 C13 1.0(3)
C10 C11 C12 C13 179.96(18)
C14 C13 C12 C11 -0.9(3)
O2 C2 C20 C61 -178.18(18)
N2 C2 C20 C61 5.5(2)
O2 C2 C20 C41 61.2(2)
N2 C2 C20 C41 -115.15(19)
O2 C2 C20 C51 -55.1(2)
N2 C2 C20 C51 128.59(18)
C41 C20 C61 C66 3.2(3)
C51 C20 C61 C66 123.90(19)
C2 C20 C61 C66 -113.78(19)
C41 C20 C61 C62 -178.86(17)
C51 C20 C61 C62 -58.2(2)
C2 C20 C61 C62 64.2(2)
C62 C61 C66 C65 -0.5(3)
C20 C61 C66 C65 177.53(18)
C61 C66 C65 C64 -0.4(3)
C66 C65 C64 C63 0.8(3)
C65 C64 C63 C62 -0.4(3)
C64 C63 C62 C61 -0.4(3)
C66 C61 C62 C63 0.8(3)
C20 C61 C62 C63 -177.19(18)
C61 C20 C51 C56 -15.4(3)
C41 C20 C51 C56 107.3(2)
C2 C20 C51 C56 -138.22(19)
C61 C20 C51 C52 173.40(18)
C41 C20 C51 C52 -64.0(2)
C2 C20 C51 C52 50.5(2)
C52 C51 C56 C55 0.7(3)
C20 C51 C56 C55 -170.81(19)
C51 C56 C55 C54 0.3(3)
C56 C55 C54 C53 -1.3(3)
C55 C54 C53 C52 1.3(3)
C54 C53 C52 C51 -0.3(3)
C56 C51 C52 C53 -0.7(3)
C20 C51 C52 C53 171.0(2)
C61 C20 C41 C42 -85.7(2)
C51 C20 C41 C42 151.80(19)
C2 C20 C41 C42 34.4(2)
C61 C20 C41 C46 93.0(2)
C51 C20 C41 C46 -29.5(2)
C2 C20 C41 C46 -146.84(18)
C42 C41 C46 C45 -1.1(3)
C20 C41 C46 C45 -179.85(19)
C41 C46 C45 C44 0.4(3)
C46 C45 C44 C43 0.4(4)
C45 C44 C43 C42 -0.5(4)
C46 C41 C42 C43 1.0(4)
C20 C41 C42 C43 179.8(2)
C44 C43 C42 C41 -0.2(4)
O1 C1 N1 C3 7.5(3)
C10 C1 N1 C3 -174.73(18)
C8 C3 N1 C1 107.4(2)
C4 C3 N1 C1 -130.8(2)
O2 C2 N2 C8 -2.8(3)
C20 C2 N2 C8 173.53(18)
C7 C8 N2 C2 -101.3(3)
C3 C8 N2 C2 134.6(2)
